data_2002928
loop_
_publ_author_name
'Kaduk, J.A.'
'Golab, J.T.'

_publ_section_title
;
 Structures of 2,6-disubstituted naphthalenes
;
_journal_issue 1
_journal_name_full 'Acta Crystallographica Section B'
_journal_page_first 85
_journal_page_last 94
_journal_paper_doi 10.1107/S0108768198008945
_journal_volume 55
_journal_year 1999
_chemical_formula_sum 'C12 H12'
_chemical_formula_weight 156
_space_group_IT_number 61
_symmetry_cell_setting orthorhombic
_symmetry_space_group_name_Hall '-P 2ac 2ab'
_symmetry_space_group_name_H-M 'P b c a'
_cell_angle_alpha 90.0
_cell_angle_beta 90.0
_cell_angle_gamma 90.0
_cell_formula_units_Z 4
_cell_length_a 7.4544(4)
_cell_length_b 6.0826(6)
_cell_length_c 20.0946(12)
_cell_volume 911.13(12)
_diffrn_radiation_type Cu
_diffrn_radiation_wavelength 1.5406
_cod_data_source_file bk0054.cif
_cod_data_source_block dmn
_cod_original_cell_volume 911.12(11)
_cod_database_code 2002928

loop_
_symmetry_equiv_pos_as_xyz
x,y,z
-x,-y,-z
1/2+x,y,1/2-z
-1/2-x,-y,-1/2+z
x,1/2-y,1/2+z
-x,-1/2+y,-1/2-z
1/2-x,1/2+y,z
-1/2+x,-1/2-y,-z

loop_
_atom_site_label
_atom_site_fract_x
_atom_site_fract_y
_atom_site_fract_z
_atom_site_U_iso_or_equiv
C1 .0747(7) -.2245(5) .05524(16) .0327(14)
C2 .0291(7) -.1401(7) .11735(10) .0327(14)
C3 -.0501(8) .0665(7) .12223(11) .0327(14)
C4 -.0836(5) .1887(5) .06499(17) .0327(14)
C5 -.0379(8) .1043(6) .00288(12) .0327(14)
C6 .0691(9) -.2765(11) .1796(2) .0327(14)
H1 .13727 -.36194 .05223 .05
H3 -.08499 .12338 .16486 .05
H4 -.14077 .32956 .06804 .05
H6a .02582 -.19759 .21882 .05
H6b .00317 -.41330 .17655 .05
H6c .19233 -.30354 .18314 .05

loop_
_geom_angle_atom_site_label_1
_geom_angle_atom_site_label_2
_geom_angle_atom_site_label_3
_geom_angle_site_symmetry_2
_geom_angle_site_symmetry_3
_geom_angle
_geom_angle_publ_flag
C3 C2 C1 . . 120 yes
C1 C2 C6 . . 119.0(3) yes
C3 C4 C5 . . 120 yes
C4 C5 C1 . 2 120.4(2) yes
C2 C1 C5 . 2 120.4(2) yes
C3 C2 C6 . . 121.0(3) yes
C2 C3 C4 . . 120 yes
C4 C5 C5 . 2 120.60(10) yes
C5 C5 C1 2 . 119.0(2) yes

loop_
_geom_bond_atom_site_label_1
_geom_bond_atom_site_label_2
_geom_bond_site_symmetry_2
_geom_bond_distance
_geom_bond_publ_flag
C2 C1 . 1.392 yes
C2 C6 . 1.530(3) yes
C4 C5 . 1.392 yes
C5 C1 2 1.405(3) yes
C2 C3 . 1.392 yes
C3 C4 . 1.392 yes
C5 C5 2 1.394(4) yes
